data_7104454
loop_
_publ_author_name
'Sergeeva, Ekaterina'
'Kopilov, Jacob'
'Goldberg, Israel'
'Kol, Moshe'

_publ_section_title
;
 Salan ligands assembled around chiral bipyrrolidine: predetermination
 of chirality around octahedral Ti and Zr centres.
;
_journal_issue 21
_journal_name_full 'Chemical communications (Cambridge, England)'
_journal_page_first 3053
_journal_page_last 3055
_journal_paper_doi 10.1039/b823176a
_journal_volume 34
_journal_year 2009
_chemical_absolute_configuration ad
_chemical_formula_moiety 'C46 H76 N2 O4 Zr'
_chemical_formula_sum 'C46 H76 N2 O4 Zr'
_chemical_formula_weight 812.31
_chemical_name_systematic
;
?
;
_space_group_IT_number 170
_symmetry_cell_setting hexagonal
_symmetry_space_group_name_Hall 'P 65'
_symmetry_space_group_name_H-M 'P 65'
_atom_sites_solution_hydrogens geom
_atom_sites_solution_primary direct
_atom_sites_solution_secondary difmap
_audit_creation_method SHELXL-97
_cell_angle_alpha 90.00
_cell_angle_beta 90.00
_cell_angle_gamma 120.00
_cell_formula_units_Z 6
_cell_length_a 23.4652(5)
_cell_length_b 23.4652(5)
_cell_length_c 15.7143(2)
_cell_measurement_reflns_used 10995
_cell_measurement_temperature 110(2)
_cell_measurement_theta_max 27.88
_cell_measurement_theta_min 2.39
_cell_volume 7493.3(2)
_computing_cell_refinement Denzo
_computing_data_collection 'Collect, Nonius B.V.'
_computing_data_reduction 'Denzo & Scalepack'
_computing_structure_refinement 'SHELXL-97 (Sheldrick, 1997)'
_computing_structure_solution Sir-97
_diffrn_ambient_temperature 110(2)
_diffrn_detector_area_resol_mean 12.8
_diffrn_measured_fraction_theta_full 0.966
_diffrn_measured_fraction_theta_max 0.966
_diffrn_measurement_device_type 'Nonius KappaCCD'
_diffrn_measurement_method '1 deg. \f scans'
_diffrn_radiation_monochromator graphite
_diffrn_radiation_source 'fine-focus sealed tube'
_diffrn_radiation_type MoK\a
_diffrn_radiation_wavelength 0.71073
_diffrn_reflns_av_R_equivalents 0.0747
_diffrn_reflns_av_sigmaI/netI 0.1183
_diffrn_reflns_limit_h_max 30
_diffrn_reflns_limit_h_min -30
_diffrn_reflns_limit_k_max 26
_diffrn_reflns_limit_k_min -26
_diffrn_reflns_limit_l_max 17
_diffrn_reflns_limit_l_min -18
_diffrn_reflns_number 43878
_diffrn_reflns_theta_full 27.88
_diffrn_reflns_theta_max 27.88
_diffrn_reflns_theta_min 2.39
_diffrn_standards_number 0
_exptl_absorpt_coefficient_mu 0.257
_exptl_absorpt_correction_type none
_exptl_crystal_colour colorless
_exptl_crystal_density_diffrn 1.080
_exptl_crystal_density_method 'not measured'
_exptl_crystal_description needles
_exptl_crystal_F_000 2628
_exptl_crystal_size_max 0.45
_exptl_crystal_size_mid 0.25
_exptl_crystal_size_min 0.20
_refine_diff_density_max 0.977
_refine_diff_density_min -0.415
_refine_diff_density_rms 0.091
_refine_ls_abs_structure_details 'Flack H D (1983), Acta Cryst. A39, 876-881'
_refine_ls_abs_structure_Flack -0.04(4)
_refine_ls_extinction_method none
_refine_ls_goodness_of_fit_ref 0.981
_refine_ls_hydrogen_treatment constr
_refine_ls_matrix_type full
_refine_ls_number_parameters 500
_refine_ls_number_reflns 11341
_refine_ls_number_restraints 1
_refine_ls_restrained_S_all 0.980
_refine_ls_R_factor_all 0.1039
_refine_ls_R_factor_gt 0.0613
_refine_ls_shift/su_max 0.001
_refine_ls_shift/su_mean 0.000
_refine_ls_structure_factor_coef Fsqd
_refine_ls_weighting_details 'calc w=1/[\s^2^(Fo^2^)+(0.0859P)^2^+0.0000P] where P=(Fo^2^+2Fc^2^)/3'
_refine_ls_weighting_scheme calc
_refine_ls_wR_factor_gt 0.1376
_refine_ls_wR_factor_ref 0.1549
_reflns_number_gt 7834
_reflns_number_total 11342
_reflns_threshold_expression >2sigma(I)
_cod_data_source_file b823176a.txt
_cod_data_source_block mk192
_cod_database_code 7104454

loop_
_symmetry_equiv_pos_as_xyz
'x, y, z'
'-x, -y, z+1/2'
'-y, x-y, z+2/3'
'-x+y, -x, z+1/3'
'x-y, x, z+5/6'
'y, -x+y, z+1/6'

loop_
_atom_site_label
_atom_site_type_symbol
_atom_site_fract_x
_atom_site_fract_y
_atom_site_fract_z
_atom_site_U_iso_or_equiv
_atom_site_adp_type
_atom_site_occupancy
_atom_site_symmetry_multiplicity
_atom_site_calc_flag
_atom_site_refinement_flags
_atom_site_disorder_assembly
_atom_site_disorder_group
Zr1 Zr 0.62753(2) 0.09653(2) 0.08522(3) 0.02120(11) Uani 1 1 d . . .
O2 O 0.52715(15) 0.05507(14) 0.0851(2) 0.0240(7) Uani 1 1 d . . .
O3 O 0.72091(15) 0.11104(16) 0.10379(18) 0.0248(7) Uani 1 1 d . . .
O4 O 0.64021(17) 0.11220(17) -0.03636(19) 0.0287(8) Uani 1 1 d . . .
O5 O 0.64134(16) 0.17831(15) 0.1351(2) 0.0268(7) Uani 1 1 d . . .
N6 N 0.58771(18) -0.02234(18) 0.0751(2) 0.0229(8) Uani 1 1 d . . .
N7 N 0.62059(19) 0.0518(2) 0.2282(2) 0.0241(9) Uani 1 1 d . . .
C8 C 0.5632(2) 0.0422(2) 0.2813(3) 0.0272(11) Uani 1 1 d . . .
H8A H 0.5220 0.0209 0.2476 0.033 Uiso 1 1 calc R . .
H8B H 0.5703 0.0849 0.3028 0.033 Uiso 1 1 calc R . .
C9 C 0.5594(3) -0.0022(3) 0.3553(3) 0.0304(11) Uani 1 1 d . . .
H9A H 0.5133 -0.0311 0.3737 0.036 Uiso 1 1 calc R . .
H9B H 0.5856 0.0243 0.4045 0.036 Uiso 1 1 calc R . .
C10 C 0.5891(3) -0.0435(3) 0.3172(3) 0.0301(11) Uani 1 1 d . . .
H10A H 0.6256 -0.0393 0.3532 0.036 Uiso 1 1 calc R . .
H10B H 0.5550 -0.0905 0.3135 0.036 Uiso 1 1 calc R . .
C11 C 0.6141(2) -0.0154(2) 0.2292(2) 0.0209(10) Uani 1 1 d . . .
H11 H 0.6579 -0.0116 0.2189 0.025 Uiso 1 1 calc R . .
C12 C 0.5654(2) -0.0570(2) 0.1585(3) 0.0233(10) Uani 1 1 d . . .
H12 H 0.5202 -0.0656 0.1723 0.028 Uiso 1 1 calc R . .
C13 C 0.5648(2) -0.1233(2) 0.1463(3) 0.0267(11) Uani 1 1 d . . .
H13A H 0.5811 -0.1346 0.1981 0.032 Uiso 1 1 calc R . .
H13B H 0.5197 -0.1595 0.1339 0.032 Uiso 1 1 calc R . .
C14 C 0.6107(2) -0.1121(2) 0.0705(3) 0.0273(10) Uani 1 1 d . . .
H14A H 0.6470 -0.1200 0.0871 0.033 Uiso 1 1 calc R . .
H14B H 0.5862 -0.1416 0.0225 0.033 Uiso 1 1 calc R . .
C15 C 0.6373(2) -0.0402(2) 0.0463(3) 0.0259(10) Uani 1 1 d . . .
H15A H 0.6801 -0.0119 0.0746 0.031 Uiso 1 1 calc R . .
H15B H 0.6437 -0.0345 -0.0160 0.031 Uiso 1 1 calc R . .
C16 C 0.5319(2) -0.0513(2) 0.0112(3) 0.0256(10) Uani 1 1 d . . .
H16A H 0.5462 -0.0239 -0.0409 0.031 Uiso 1 1 calc R . .
H16B H 0.5229 -0.0959 -0.0046 0.031 Uiso 1 1 calc R . .
C17 C 0.4691(2) -0.0561(2) 0.0422(3) 0.0213(10) Uani 1 1 d . . .
C18 C 0.4104(2) -0.1151(2) 0.0327(3) 0.0247(10) Uani 1 1 d . . .
H18 H 0.4117 -0.1525 0.0120 0.030 Uiso 1 1 calc R . .
C19 C 0.3495(2) -0.1212(2) 0.0527(3) 0.0254(11) Uani 1 1 d . . .
C20 C 0.3513(2) -0.0634(2) 0.0805(3) 0.0253(10) Uani 1 1 d . . .
H20 H 0.3105 -0.0657 0.0926 0.030 Uiso 1 1 calc R . .
C21 C 0.4088(2) -0.0029(2) 0.0914(3) 0.0236(9) Uani 1 1 d . . .
C22 C 0.4690(2) -0.0005(2) 0.0735(3) 0.0221(9) Uani 1 1 d . . .
C23 C 0.6825(2) 0.0998(2) 0.2754(3) 0.0266(11) Uani 1 1 d . . .
H23A H 0.6884 0.1445 0.2692 0.032 Uiso 1 1 calc R . .
H23B H 0.6760 0.0885 0.3366 0.032 Uiso 1 1 calc R . .
C24 C 0.7445(2) 0.1020(2) 0.2471(3) 0.0249(9) Uani 1 1 d . . .
C25 C 0.7862(3) 0.0999(2) 0.3087(3) 0.0339(12) Uani 1 1 d . . .
H25 H 0.7728 0.0938 0.3665 0.041 Uiso 1 1 calc R . .
C26 C 0.8463(3) 0.1063(2) 0.2884(3) 0.0330(12) Uani 1 1 d . . .
C27 C 0.8631(3) 0.1143(2) 0.2021(3) 0.0343(12) Uani 1 1 d . . .
H27 H 0.9042 0.1187 0.1866 0.041 Uiso 1 1 calc R . .
C28 C 0.8235(2) 0.1161(2) 0.1375(3) 0.0293(11) Uani 1 1 d . . .
C29 C 0.7626(2) 0.1095(2) 0.1604(3) 0.0240(10) Uani 1 1 d . . .
C30 C 0.2859(2) -0.1888(2) 0.0473(3) 0.0297(11) Uani 1 1 d . . .
C31 C 0.2797(3) -0.2195(3) -0.0409(3) 0.0419(14) Uani 1 1 d . . .
H31A H 0.2742 -0.1924 -0.0840 0.063 Uiso 1 1 calc R . .
H31B H 0.2413 -0.2640 -0.0417 0.063 Uiso 1 1 calc R . .
H31C H 0.3195 -0.2217 -0.0533 0.063 Uiso 1 1 calc R . .
C32 C 0.2245(3) -0.1828(3) 0.0638(4) 0.0446(15) Uani 1 1 d . . .
H32A H 0.2241 -0.1706 0.1233 0.067 Uiso 1 1 calc R . .
H32B H 0.1848 -0.2251 0.0520 0.067 Uiso 1 1 calc R . .
H32C H 0.2253 -0.1489 0.0264 0.067 Uiso 1 1 calc R . .
C33 C 0.2889(3) -0.2341(3) 0.1145(3) 0.0350(12) Uani 1 1 d . . .
H33A H 0.3274 -0.2391 0.1041 0.053 Uiso 1 1 calc R . .
H33B H 0.2488 -0.2773 0.1115 0.053 Uiso 1 1 calc R . .
H33C H 0.2924 -0.2151 0.1711 0.053 Uiso 1 1 calc R . .
C34 C 0.4064(2) 0.0597(2) 0.1174(3) 0.0266(10) Uani 1 1 d . . .
C35 C 0.4452(3) 0.0892(3) 0.2002(3) 0.0323(12) Uani 1 1 d . . .
H35A H 0.4424 0.1281 0.2160 0.049 Uiso 1 1 calc R . .
H35B H 0.4914 0.1018 0.1914 0.049 Uiso 1 1 calc R . .
H35C H 0.4265 0.0564 0.2458 0.049 Uiso 1 1 calc R . .
C36 C 0.4366(3) 0.1103(3) 0.0453(3) 0.0362(12) Uani 1 1 d . . .
H36A H 0.4101 0.0926 -0.0064 0.054 Uiso 1 1 calc R . .
H36B H 0.4816 0.1197 0.0343 0.054 Uiso 1 1 calc R . .
H36C H 0.4375 0.1510 0.0619 0.054 Uiso 1 1 calc R . .
C37 C 0.3354(3) 0.0447(3) 0.1316(3) 0.0373(12) Uani 1 1 d . . .
H37A H 0.3141 0.0099 0.1743 0.056 Uiso 1 1 calc R . .
H37B H 0.3110 0.0301 0.0779 0.056 Uiso 1 1 calc R . .
H37C H 0.3359 0.0845 0.1515 0.056 Uiso 1 1 calc R . .
C38 C 0.8938(3) 0.1105(3) 0.3597(4) 0.0436(14) Uani 1 1 d U . .
C39 C 0.9237(3) 0.1778(3) 0.4003(4) 0.0468(15) Uani 1 1 d U . .
H39A H 0.8889 0.1833 0.4263 0.070 Uiso 1 1 calc R . .
H39B H 0.9464 0.2117 0.3568 0.070 Uiso 1 1 calc R . .
H39C H 0.9553 0.1819 0.4441 0.070 Uiso 1 1 calc R . .
C40 C 0.9497(4) 0.1019(5) 0.3246(6) 0.058(3) Uani 1 1 d U . .
H40A H 0.9788 0.1049 0.3712 0.087 Uiso 1 1 calc R . .
H40B H 0.9749 0.1365 0.2828 0.087 Uiso 1 1 calc R . .
H40C H 0.9314 0.0588 0.2971 0.087 Uiso 1 1 calc R . .
C41 C 0.8581(4) 0.0579(4) 0.4261(5) 0.058(3) Uani 1 1 d U . .
H41A H 0.8892 0.0616 0.4703 0.087 Uiso 1 1 calc R . .
H41B H 0.8386 0.0145 0.3993 0.087 Uiso 1 1 calc R . .
H41C H 0.8232 0.0637 0.4517 0.087 Uiso 1 1 calc R . .
C42 C 0.8482(3) 0.1313(3) 0.0437(3) 0.0368(13) Uani 1 1 d . . .
C43 C 0.7986(3) 0.0792(3) -0.0175(3) 0.0369(13) Uani 1 1 d . . .
H43A H 0.7579 0.0813 -0.0178 0.055 Uiso 1 1 calc R . .
H43B H 0.7889 0.0354 0.0012 0.055 Uiso 1 1 calc R . .
H43C H 0.8172 0.0876 -0.0750 0.055 Uiso 1 1 calc R . .
C44 C 0.8582(3) 0.1991(3) 0.0195(3) 0.0357(13) Uani 1 1 d . . .
H44A H 0.8686 0.2071 -0.0413 0.054 Uiso 1 1 calc R . .
H44B H 0.8945 0.2332 0.0529 0.054 Uiso 1 1 calc R . .
H44C H 0.8177 0.2002 0.0314 0.054 Uiso 1 1 calc R . .
C45 C 0.9143(3) 0.1328(4) 0.0338(4) 0.0539(17) Uani 1 1 d . . .
H45A H 0.9084 0.0895 0.0483 0.081 Uiso 1 1 calc R . .
H45B H 0.9470 0.1662 0.0719 0.081 Uiso 1 1 calc R . .
H45C H 0.9295 0.1436 -0.0252 0.081 Uiso 1 1 calc R . .
C46 C 0.6546(3) 0.1381(3) -0.1202(3) 0.0335(12) Uani 1 1 d . . .
C47 C 0.7273(3) 0.1904(3) -0.1249(4) 0.0480(15) Uani 1 1 d . . .
H47A H 0.7374 0.2235 -0.0805 0.072 Uiso 1 1 calc R . .
H47B H 0.7369 0.2117 -0.1809 0.072 Uiso 1 1 calc R . .
H47C H 0.7542 0.1697 -0.1164 0.072 Uiso 1 1 calc R . .
C48 C 0.6390(3) 0.0832(3) -0.1820(3) 0.0450(15) Uani 1 1 d . . .
H48A H 0.6655 0.0628 -0.1683 0.067 Uiso 1 1 calc R . .
H48B H 0.6491 0.1009 -0.2400 0.067 Uiso 1 1 calc R . .
H48C H 0.5922 0.0501 -0.1780 0.067 Uiso 1 1 calc R . .
C49 C 0.6133(3) 0.1698(3) -0.1390(3) 0.0436(14) Uani 1 1 d . . .
H49A H 0.5672 0.1389 -0.1249 0.065 Uiso 1 1 calc R . .
H49B H 0.6168 0.1811 -0.1995 0.065 Uiso 1 1 calc R . .
H49C H 0.6291 0.2098 -0.1047 0.065 Uiso 1 1 calc R . .
C50 C 0.6612(3) 0.2446(3) 0.1540(3) 0.0342(12) Uani 1 1 d U . .
C51 C 0.6253(3) 0.2670(3) 0.0980(4) 0.0477(15) Uani 1 1 d U . .
H51A H 0.6380 0.2667 0.0387 0.072 Uiso 1 1 calc R . .
H51B H 0.6363 0.3117 0.1140 0.072 Uiso 1 1 calc R . .
H51C H 0.5778 0.2373 0.1043 0.072 Uiso 1 1 calc R . .
C52 C 0.6441(6) 0.2486(4) 0.2458(4) 0.060(3) Uani 1 1 d U . .
H52A H 0.5975 0.2169 0.2557 0.090 Uiso 1 1 calc R . .
H52B H 0.6526 0.2931 0.2579 0.090 Uiso 1 1 calc R . .
H52C H 0.6712 0.2384 0.2832 0.090 Uiso 1 1 calc R . .
C53 C 0.7340(4) 0.2848(4) 0.1395(8) 0.055(3) Uani 1 1 d U . .
H53A H 0.7561 0.2652 0.1708 0.082 Uiso 1 1 calc R . .
H53B H 0.7501 0.3298 0.1598 0.082 Uiso 1 1 calc R . .
H53C H 0.7433 0.2856 0.0786 0.082 Uiso 1 1 calc R . .

loop_
_atom_site_aniso_label
_atom_site_aniso_U_11
_atom_site_aniso_U_22
_atom_site_aniso_U_33
_atom_site_aniso_U_23
_atom_site_aniso_U_13
_atom_site_aniso_U_12
Zr1 0.0240(2) 0.0195(2) 0.01833(18) -0.00048(17) -0.00046(17) 0.0096(2)
O2 0.0273(17) 0.0228(17) 0.0237(15) -0.0013(14) 0.0005(14) 0.0138(14)
O3 0.0252(18) 0.0262(18) 0.0223(16) 0.0008(12) 0.0007(12) 0.0123(15)
O4 0.031(2) 0.031(2) 0.0179(16) 0.0030(13) 0.0012(13) 0.0106(17)
O5 0.0301(19) 0.0208(18) 0.0292(17) -0.0035(13) -0.0023(14) 0.0125(16)
N6 0.025(2) 0.025(2) 0.0199(18) -0.0011(15) 0.0000(15) 0.0128(18)
N7 0.024(2) 0.026(2) 0.0202(19) -0.0019(15) 0.0001(14) 0.0116(19)
C8 0.030(3) 0.031(3) 0.024(2) -0.0019(19) -0.0009(18) 0.018(2)
C9 0.037(3) 0.035(3) 0.019(2) 0.0031(19) 0.0066(19) 0.018(3)
C10 0.037(3) 0.034(3) 0.021(2) 0.001(2) -0.003(2) 0.019(3)
C11 0.025(3) 0.015(2) 0.019(2) -0.0004(16) -0.0022(16) 0.008(2)
C12 0.025(3) 0.024(3) 0.021(2) 0.0016(18) 0.0015(18) 0.012(2)
C13 0.028(3) 0.015(2) 0.029(3) -0.0040(18) -0.0030(19) 0.005(2)
C14 0.026(3) 0.023(3) 0.035(3) -0.0001(19) 0.000(2) 0.014(2)
C15 0.022(3) 0.026(3) 0.028(2) -0.0038(19) -0.0003(19) 0.011(2)
C16 0.030(3) 0.023(3) 0.021(2) -0.0018(18) -0.0052(18) 0.011(2)
C17 0.020(2) 0.027(3) 0.019(2) 0.0003(18) 0.0007(17) 0.013(2)
C18 0.031(3) 0.020(3) 0.022(2) -0.0027(17) -0.0029(18) 0.012(2)
C19 0.027(3) 0.021(3) 0.025(2) 0.0030(18) -0.0005(19) 0.010(2)
C20 0.027(3) 0.030(3) 0.022(2) 0.005(2) 0.0052(19) 0.016(2)
C21 0.028(3) 0.026(2) 0.017(2) 0.0002(19) -0.0018(19) 0.014(2)
C22 0.024(2) 0.024(2) 0.018(2) 0.0009(17) -0.0031(17) 0.012(2)
C23 0.030(3) 0.026(3) 0.020(2) -0.0053(17) -0.0009(18) 0.011(2)
C24 0.025(2) 0.017(2) 0.029(2) -0.0020(19) -0.004(2) 0.0071(19)
C25 0.039(3) 0.027(3) 0.030(3) -0.003(2) -0.007(2) 0.012(3)
C26 0.029(3) 0.019(3) 0.047(3) -0.003(2) -0.013(2) 0.009(2)
C27 0.025(3) 0.024(3) 0.053(3) -0.005(2) -0.007(2) 0.011(2)
C28 0.023(3) 0.019(3) 0.037(3) -0.001(2) 0.001(2) 0.004(2)
C29 0.023(3) 0.017(2) 0.030(2) -0.0015(18) -0.0059(19) 0.008(2)
C30 0.028(3) 0.026(3) 0.029(2) 0.0034(19) -0.001(2) 0.009(2)
C31 0.041(3) 0.035(3) 0.026(3) -0.001(2) -0.005(2) 0.002(3)
C32 0.026(3) 0.030(3) 0.070(4) 0.001(3) 0.002(3) 0.008(3)
C33 0.039(3) 0.025(3) 0.035(3) 0.006(2) 0.002(2) 0.012(3)
C34 0.026(3) 0.027(3) 0.028(2) -0.0037(19) -0.0050(19) 0.015(2)
C35 0.042(3) 0.032(3) 0.029(3) -0.005(2) -0.004(2) 0.024(3)
C36 0.053(4) 0.030(3) 0.034(3) 0.000(2) -0.003(2) 0.027(3)
C37 0.038(3) 0.037(3) 0.046(3) -0.006(2) -0.002(2) 0.025(3)
C38 0.038(3) 0.029(3) 0.059(4) -0.004(2) -0.026(3) 0.013(3)
C39 0.043(4) 0.044(3) 0.047(3) -0.014(2) -0.021(3) 0.017(3)
C40 0.050(5) 0.065(7) 0.059(6) -0.027(5) -0.033(4) 0.034(6)
C41 0.062(5) 0.060(4) 0.053(6) 0.012(4) -0.029(4) 0.009(4)
C42 0.027(3) 0.038(3) 0.039(3) -0.002(2) 0.006(2) 0.012(3)
C43 0.037(3) 0.029(3) 0.037(3) -0.009(2) 0.007(2) 0.011(3)
C44 0.032(3) 0.029(3) 0.034(3) 0.001(2) 0.003(2) 0.006(2)
C45 0.038(4) 0.066(5) 0.060(4) -0.003(3) 0.013(3) 0.027(3)
C46 0.036(3) 0.029(3) 0.022(2) 0.001(2) 0.000(2) 0.006(3)
C47 0.041(4) 0.050(4) 0.035(3) 0.012(3) 0.004(2) 0.010(3)
C48 0.054(4) 0.051(4) 0.024(3) -0.006(2) 0.000(2) 0.021(3)
C49 0.046(4) 0.042(4) 0.039(3) 0.011(3) -0.004(3) 0.019(3)
C50 0.038(3) 0.026(3) 0.039(3) -0.010(2) -0.013(2) 0.016(2)
C51 0.070(4) 0.041(3) 0.050(3) -0.001(3) -0.009(3) 0.041(3)
C52 0.071(10) 0.074(5) 0.034(3) -0.012(3) -0.014(5) 0.031(6)
C53 0.047(4) 0.055(4) 0.062(11) -0.018(6) -0.026(5) 0.009(3)

loop_
_atom_type_symbol
_atom_type_description
_atom_type_scat_dispersion_real
_atom_type_scat_dispersion_imag
_atom_type_scat_source
C C 0.0033 0.0016 'International Tables Vol C Tables 4.2.6.8 and 6.1.1.4'
H H 0.0000 0.0000 'International Tables Vol C Tables 4.2.6.8 and 6.1.1.4'
N N 0.0061 0.0033 'International Tables Vol C Tables 4.2.6.8 and 6.1.1.4'
O O 0.0106 0.0060 'International Tables Vol C Tables 4.2.6.8 and 6.1.1.4'
Zr Zr -2.9673 0.5597 'International Tables Vol C Tables 4.2.6.8 and 6.1.1.4'

loop_
_geom_angle_atom_site_label_1
_geom_angle_atom_site_label_2
_geom_angle_atom_site_label_3
_geom_angle
_geom_angle_site_symmetry_1
_geom_angle_site_symmetry_3
_geom_angle_publ_flag
O4 Zr1 O5 105.99(14) . . ?
O4 Zr1 O2 96.90(13) . . ?
O5 Zr1 O2 93.08(13) . . ?
O4 Zr1 O3 93.35(13) . . ?
O5 Zr1 O3 98.10(13) . . ?
O2 Zr1 O3 162.15(12) . . ?
O4 Zr1 N7 162.74(14) . . ?
O5 Zr1 N7 89.78(13) . . ?
O2 Zr1 N7 89.02(12) . . ?
O3 Zr1 N7 77.21(12) . . ?
O4 Zr1 N6 94.95(13) . . ?
O5 Zr1 N6 157.69(13) . . ?
O2 Zr1 N6 76.55(12) . . ?
O3 Zr1 N6 88.07(12) . . ?
N7 Zr1 N6 70.61(12) . . ?
C22 O2 Zr1 145.8(3) . . ?
C29 O3 Zr1 145.2(3) . . ?
C46 O4 Zr1 167.5(3) . . ?
C50 O5 Zr1 166.2(3) . . ?
C12 N6 C15 102.8(3) . . ?
C12 N6 C16 110.4(3) . . ?
C15 N6 C16 107.1(3) . . ?
C12 N6 Zr1 113.1(3) . . ?
C15 N6 Zr1 115.5(3) . . ?
C16 N6 Zr1 107.7(3) . . ?
C8 N7 C11 102.9(3) . . ?
C8 N7 C23 107.1(3) . . ?
C11 N7 C23 109.4(3) . . ?
C8 N7 Zr1 115.9(3) . . ?
C11 N7 Zr1 114.1(2) . . ?
C23 N7 Zr1 107.2(3) . . ?
N7 C8 C9 105.4(4) . . ?
N7 C8 H8A 110.7 . . ?
C9 C8 H8A 110.7 . . ?
N7 C8 H8B 110.7 . . ?
C9 C8 H8B 110.7 . . ?
H8A C8 H8B 108.8 . . ?
C8 C9 C10 103.7(4) . . ?
C8 C9 H9A 111.0 . . ?
C10 C9 H9A 111.0 . . ?
C8 C9 H9B 111.0 . . ?
C10 C9 H9B 111.0 . . ?
H9A C9 H9B 109.0 . . ?
C11 C10 C9 106.0(4) . . ?
C11 C10 H10A 110.5 . . ?
C9 C10 H10A 110.5 . . ?
C11 C10 H10B 110.5 . . ?
C9 C10 H10B 110.5 . . ?
H10A C10 H10B 108.7 . . ?
N7 C11 C10 106.2(4) . . ?
N7 C11 C12 108.1(3) . . ?
C10 C11 C12 112.3(4) . . ?
N7 C11 H11 110.1 . . ?
C10 C11 H11 110.1 . . ?
C12 C11 H11 110.1 . . ?
N6 C12 C11 109.9(4) . . ?
N6 C12 C13 105.2(3) . . ?
C11 C12 C13 110.8(4) . . ?
N6 C12 H12 110.3 . . ?
C11 C12 H12 110.3 . . ?
C13 C12 H12 110.3 . . ?
C14 C13 C12 105.6(4) . . ?
C14 C13 H13A 110.6 . . ?
C12 C13 H13A 110.6 . . ?
C14 C13 H13B 110.6 . . ?
C12 C13 H13B 110.6 . . ?
H13A C13 H13B 108.8 . . ?
C15 C14 C13 104.2(4) . . ?
C15 C14 H14A 110.9 . . ?
C13 C14 H14A 110.9 . . ?
C15 C14 H14B 110.9 . . ?
C13 C14 H14B 110.9 . . ?
H14A C14 H14B 108.9 . . ?
N6 C15 C14 106.9(4) . . ?
N6 C15 H15A 110.3 . . ?
C14 C15 H15A 110.3 . . ?
N6 C15 H15B 110.3 . . ?
C14 C15 H15B 110.3 . . ?
H15A C15 H15B 108.6 . . ?
C17 C16 N6 114.5(4) . . ?
C17 C16 H16A 108.6 . . ?
N6 C16 H16A 108.6 . . ?
C17 C16 H16B 108.6 . . ?
N6 C16 H16B 108.6 . . ?
H16A C16 H16B 107.6 . . ?
C18 C17 C22 120.3(4) . . ?
C18 C17 C16 119.1(4) . . ?
C22 C17 C16 120.4(4) . . ?
C17 C18 C19 122.1(4) . . ?
C17 C18 H18 118.9 . . ?
C19 C18 H18 118.9 . . ?
C18 C19 C20 115.8(4) . . ?
C18 C19 C30 120.5(4) . . ?
C20 C19 C30 123.7(4) . . ?
C21 C20 C19 124.5(4) . . ?
C21 C20 H20 117.8 . . ?
C19 C20 H20 117.8 . . ?
C20 C21 C22 117.0(4) . . ?
C20 C21 C34 121.3(4) . . ?
C22 C21 C34 121.6(4) . . ?
O2 C22 C17 118.5(4) . . ?
O2 C22 C21 121.3(4) . . ?
C17 C22 C21 120.2(4) . . ?
C24 C23 N7 115.8(4) . . ?
C24 C23 H23A 108.3 . . ?
N7 C23 H23A 108.3 . . ?
C24 C23 H23B 108.3 . . ?
N7 C23 H23B 108.3 . . ?
H23A C23 H23B 107.4 . . ?
C25 C24 C29 120.1(4) . . ?
C25 C24 C23 118.8(4) . . ?
C29 C24 C23 121.1(4) . . ?
C26 C25 C24 122.2(5) . . ?
C26 C25 H25 118.9 . . ?
C24 C25 H25 118.9 . . ?
C25 C26 C27 116.3(5) . . ?
C25 C26 C38 120.3(5) . . ?
C27 C26 C38 123.2(5) . . ?
C28 C27 C26 124.4(5) . . ?
C28 C27 H27 117.8 . . ?
C26 C27 H27 117.8 . . ?
C27 C28 C29 117.9(4) . . ?
C27 C28 C42 121.3(5) . . ?
C29 C28 C42 120.6(4) . . ?
O3 C29 C28 123.0(4) . . ?
O3 C29 C24 117.9(4) . . ?
C28 C29 C24 119.1(4) . . ?
C33 C30 C31 109.0(4) . . ?
C33 C30 C32 108.6(4) . . ?
C31 C30 C32 108.7(4) . . ?
C33 C30 C19 108.7(4) . . ?
C31 C30 C19 110.4(4) . . ?
C32 C30 C19 111.5(4) . . ?
C30 C31 H31A 109.5 . . ?
C30 C31 H31B 109.5 . . ?
H31A C31 H31B 109.5 . . ?
C30 C31 H31C 109.5 . . ?
H31A C31 H31C 109.5 . . ?
H31B C31 H31C 109.5 . . ?
C30 C32 H32A 109.5 . . ?
C30 C32 H32B 109.5 . . ?
H32A C32 H32B 109.5 . . ?
C30 C32 H32C 109.5 . . ?
H32A C32 H32C 109.5 . . ?
H32B C32 H32C 109.5 . . ?
C30 C33 H33A 109.5 . . ?
C30 C33 H33B 109.5 . . ?
H33A C33 H33B 109.5 . . ?
C30 C33 H33C 109.5 . . ?
H33A C33 H33C 109.5 . . ?
H33B C33 H33C 109.5 . . ?
C36 C34 C37 108.3(4) . . ?
C36 C34 C35 109.6(4) . . ?
C37 C34 C35 108.1(4) . . ?
C36 C34 C21 108.4(4) . . ?
C37 C34 C21 111.7(4) . . ?
C35 C34 C21 110.8(4) . . ?
C34 C35 H35A 109.5 . . ?
C34 C35 H35B 109.5 . . ?
H35A C35 H35B 109.5 . . ?
C34 C35 H35C 109.5 . . ?
H35A C35 H35C 109.5 . . ?
H35B C35 H35C 109.5 . . ?
C34 C36 H36A 109.5 . . ?
C34 C36 H36B 109.5 . . ?
H36A C36 H36B 109.5 . . ?
C34 C36 H36C 109.5 . . ?
H36A C36 H36C 109.5 . . ?
H36B C36 H36C 109.5 . . ?
C34 C37 H37A 109.5 . . ?
C34 C37 H37B 109.5 . . ?
H37A C37 H37B 109.5 . . ?
C34 C37 H37C 109.5 . . ?
H37A C37 H37C 109.5 . . ?
H37B C37 H37C 109.5 . . ?
C39 C38 C41 109.9(6) . . ?
C39 C38 C40 108.1(5) . . ?
C41 C38 C40 107.8(7) . . ?
C39 C38 C26 108.3(4) . . ?
C41 C38 C26 111.1(5) . . ?
C40 C38 C26 111.6(5) . . ?
C38 C39 H39A 109.5 . . ?
C38 C39 H39B 109.5 . . ?
H39A C39 H39B 109.5 . . ?
C38 C39 H39C 109.5 . . ?
H39A C39 H39C 109.5 . . ?
H39B C39 H39C 109.5 . . ?
C38 C40 H40A 109.5 . . ?
C38 C40 H40B 109.5 . . ?
H40A C40 H40B 109.5 . . ?
C38 C40 H40C 109.5 . . ?
H40A C40 H40C 109.5 . . ?
H40B C40 H40C 109.5 . . ?
C38 C41 H41A 109.5 . . ?
C38 C41 H41B 109.5 . . ?
H41A C41 H41B 109.5 . . ?
C38 C41 H41C 109.5 . . ?
H41A C41 H41C 109.5 . . ?
H41B C41 H41C 109.5 . . ?
C44 C42 C43 109.4(5) . . ?
C44 C42 C45 108.8(5) . . ?
C43 C42 C45 108.0(5) . . ?
C44 C42 C28 108.5(4) . . ?
C43 C42 C28 111.3(4) . . ?
C45 C42 C28 110.9(5) . . ?
C42 C43 H43A 109.5 . . ?
C42 C43 H43B 109.5 . . ?
H43A C43 H43B 109.5 . . ?
C42 C43 H43C 109.5 . . ?
H43A C43 H43C 109.5 . . ?
H43B C43 H43C 109.5 . . ?
C42 C44 H44A 109.5 . . ?
C42 C44 H44B 109.5 . . ?
H44A C44 H44B 109.5 . . ?
C42 C44 H44C 109.5 . . ?
H44A C44 H44C 109.5 . . ?
H44B C44 H44C 109.5 . . ?
C42 C45 H45A 109.5 . . ?
C42 C45 H45B 109.5 . . ?
H45A C45 H45B 109.5 . . ?
C42 C45 H45C 109.5 . . ?
H45A C45 H45C 109.5 . . ?
H45B C45 H45C 109.5 . . ?
O4 C46 C48 109.2(4) . . ?
O4 C46 C49 108.5(4) . . ?
C48 C46 C49 110.6(5) . . ?
O4 C46 C47 108.7(4) . . ?
C48 C46 C47 110.7(5) . . ?
C49 C46 C47 109.1(5) . . ?
C46 C47 H47A 109.5 . . ?
C46 C47 H47B 109.5 . . ?
H47A C47 H47B 109.5 . . ?
C46 C47 H47C 109.5 . . ?
H47A C47 H47C 109.5 . . ?
H47B C47 H47C 109.5 . . ?
C46 C48 H48A 109.5 . . ?
C46 C48 H48B 109.5 . . ?
H48A C48 H48B 109.5 . . ?
C46 C48 H48C 109.5 . . ?
H48A C48 H48C 109.5 . . ?
H48B C48 H48C 109.5 . . ?
C46 C49 H49A 109.5 . . ?
C46 C49 H49B 109.5 . . ?
H49A C49 H49B 109.5 . . ?
C46 C49 H49C 109.5 . . ?
H49A C49 H49C 109.5 . . ?
H49B C49 H49C 109.5 . . ?
O5 C50 C51 109.4(4) . . ?
O5 C50 C53 107.7(5) . . ?
C51 C50 C53 110.9(6) . . ?
O5 C50 C52 108.6(5) . . ?
C51 C50 C52 109.2(5) . . ?
C53 C50 C52 111.0(7) . . ?
C50 C51 H51A 109.5 . . ?
C50 C51 H51B 109.5 . . ?
H51A C51 H51B 109.5 . . ?
C50 C51 H51C 109.5 . . ?
H51A C51 H51C 109.5 . . ?
H51B C51 H51C 109.5 . . ?
C50 C52 H52A 109.5 . . ?
C50 C52 H52B 109.5 . . ?
H52A C52 H52B 109.5 . . ?
C50 C52 H52C 109.5 . . ?
H52A C52 H52C 109.5 . . ?
H52B C52 H52C 109.5 . . ?
C50 C53 H53A 109.5 . . ?
C50 C53 H53B 109.5 . . ?
H53A C53 H53B 109.5 . . ?
C50 C53 H53C 109.5 . . ?
H53A C53 H53C 109.5 . . ?
H53B C53 H53C 109.5 . . ?

loop_
_geom_bond_atom_site_label_1
_geom_bond_atom_site_label_2
_geom_bond_distance
_geom_bond_site_symmetry_2
_geom_bond_publ_flag
Zr1 O4 1.940(3) . ?
Zr1 O5 1.944(3) . ?
Zr1 O2 2.050(3) . ?
Zr1 O3 2.063(3) . ?
Zr1 N7 2.450(4) . ?
Zr1 N6 2.464(4) . ?
O2 C22 1.348(5) . ?
O3 C29 1.336(5) . ?
O4 C46 1.419(6) . ?
O5 C50 1.414(6) . ?
N6 C12 1.493(6) . ?
N6 C15 1.491(6) . ?
N6 C16 1.516(6) . ?
N7 C8 1.504(6) . ?
N7 C11 1.507(6) . ?
N7 C23 1.514(6) . ?
C8 C9 1.534(6) . ?
C8 H8A 0.9900 . ?
C8 H8B 0.9900 . ?
C9 C10 1.568(7) . ?
C9 H9A 0.9900 . ?
C9 H9B 0.9900 . ?
C10 C11 1.518(6) . ?
C10 H10A 0.9900 . ?
C10 H10B 0.9900 . ?
C11 C12 1.541(6) . ?
C11 H11 1.0000 . ?
C12 C13 1.560(6) . ?
C12 H12 1.0000 . ?
C13 C14 1.538(6) . ?
C13 H13A 0.9900 . ?
C13 H13B 0.9900 . ?
C14 C15 1.525(6) . ?
C14 H14A 0.9900 . ?
C14 H14B 0.9900 . ?
C15 H15A 0.9900 . ?
C15 H15B 0.9900 . ?
C16 C17 1.501(6) . ?
C16 H16A 0.9900 . ?
C16 H16B 0.9900 . ?
C17 C18 1.389(6) . ?
C17 C22 1.396(6) . ?
C18 C19 1.398(7) . ?
C18 H18 0.9500 . ?
C19 C20 1.406(7) . ?
C19 C30 1.543(7) . ?
C20 C21 1.398(6) . ?
C20 H20 0.9500 . ?
C21 C22 1.412(6) . ?
C21 C34 1.553(7) . ?
C23 C24 1.497(6) . ?
C23 H23A 0.9900 . ?
C23 H23B 0.9900 . ?
C24 C25 1.394(7) . ?
C24 C29 1.412(7) . ?
C25 C26 1.379(8) . ?
C25 H25 0.9500 . ?
C26 C27 1.397(8) . ?
C26 C38 1.549(7) . ?
C27 C28 1.391(7) . ?
C27 H27 0.9500 . ?
C28 C29 1.405(7) . ?
C28 C42 1.559(7) . ?
C30 C33 1.525(7) . ?
C30 C31 1.534(7) . ?
C30 C32 1.540(7) . ?
C31 H31A 0.9800 . ?
C31 H31B 0.9800 . ?
C31 H31C 0.9800 . ?
C32 H32A 0.9800 . ?
C32 H32B 0.9800 . ?
C32 H32C 0.9800 . ?
C33 H33A 0.9800 . ?
C33 H33B 0.9800 . ?
C33 H33C 0.9800 . ?
C34 C36 1.535(7) . ?
C34 C37 1.536(7) . ?
C34 C35 1.539(6) . ?
C35 H35A 0.9800 . ?
C35 H35B 0.9800 . ?
C35 H35C 0.9800 . ?
C36 H36A 0.9800 . ?
C36 H36B 0.9800 . ?
C36 H36C 0.9800 . ?
C37 H37A 0.9800 . ?
C37 H37B 0.9800 . ?
C37 H37C 0.9800 . ?
C38 C39 1.512(8) . ?
C38 C41 1.509(9) . ?
C38 C40 1.526(10) . ?
C39 H39A 0.9800 . ?
C39 H39B 0.9800 . ?
C39 H39C 0.9800 . ?
C40 H40A 0.9800 . ?
C40 H40B 0.9800 . ?
C40 H40C 0.9800 . ?
C41 H41A 0.9800 . ?
C41 H41B 0.9800 . ?
C41 H41C 0.9800 . ?
C42 C44 1.536(8) . ?
C42 C43 1.533(7) . ?
C42 C45 1.542(8) . ?
C43 H43A 0.9800 . ?
C43 H43B 0.9800 . ?
C43 H43C 0.9800 . ?
C44 H44A 0.9800 . ?
C44 H44B 0.9800 . ?
C44 H44C 0.9800 . ?
C45 H45A 0.9800 . ?
C45 H45B 0.9800 . ?
C45 H45C 0.9800 . ?
C46 C48 1.506(7) . ?
C46 C49 1.517(8) . ?
C46 C47 1.526(8) . ?
C47 H47A 0.9800 . ?
C47 H47B 0.9800 . ?
C47 H47C 0.9800 . ?
C48 H48A 0.9800 . ?
C48 H48B 0.9800 . ?
C48 H48C 0.9800 . ?
C49 H49A 0.9800 . ?
C49 H49B 0.9800 . ?
C49 H49C 0.9800 . ?
C50 C51 1.484(7) . ?
C50 C53 1.500(9) . ?
C50 C52 1.512(9) . ?
C51 H51A 0.9800 . ?
C51 H51B 0.9800 . ?
C51 H51C 0.9800 . ?
C52 H52A 0.9800 . ?
C52 H52B 0.9800 . ?
C52 H52C 0.9800 . ?
C53 H53A 0.9800 . ?
C53 H53B 0.9800 . ?
C53 H53C 0.9800 . ?
